data_4068142
loop_
_publ_author_name
'Hayashi, Yumi'
'Wada, Shinji'
'Yamashita, Makoto'
'Nozaki, Kyoko'

_publ_section_title
;
 Syntheses and Thermolysis of Arylpalladium Hydroxide Complexes:
 Implications for C(sp2)--OH Bond-Forming Reductive Elimination To
 Generate Phenol Derivatives
;
_journal_issue 3
_journal_name_full Organometallics
_journal_page_first 1073
_journal_paper_doi 10.1021/om201142s
_journal_volume 31
_journal_year 2012
_chemical_formula_sum 'C41 H70 O5 P2 Pd'
_chemical_formula_weight 811.31
_chemical_name_systematic
; 
 ? 
;
_space_group_IT_number 14
_symmetry_cell_setting monoclinic
_symmetry_space_group_name_Hall '-P 2yn'
_symmetry_space_group_name_H-M 'P 1 21/n 1'
_atom_sites_solution_hydrogens geom
_atom_sites_solution_primary direct
_atom_sites_solution_secondary difmap
_audit_creation_method SHELXL-97
_cell_angle_alpha 90.0000
_cell_angle_beta 93.2049(10)
_cell_angle_gamma 90.0000
_cell_formula_units_Z 4
_cell_length_a 11.168(3)
_cell_length_b 18.425(5)
_cell_length_c 20.282(6)
_cell_measurement_reflns_used 10958
_cell_measurement_temperature 103.1500
_cell_measurement_theta_max 27.4835
_cell_measurement_theta_min 3.0043
_cell_volume 4167(2)
_computing_cell_refinement 'RIGAKU CrystalClear'
_computing_data_collection 'RIGAKU CrystalClear'
_computing_data_reduction 'RIGAKU CrystalClear'
_computing_molecular_graphics ORTEP-III
_computing_structure_refinement 'SHELXL-97 (Sheldrick, 1997)'
_computing_structure_solution SIR-97
_diffrn_ambient_temperature 103(2)
_diffrn_detector_area_resol_mean 7.31
_diffrn_measured_fraction_theta_full 0.981
_diffrn_measured_fraction_theta_max 0.981
_diffrn_measurement_device_type 'RIGAKU/MSC Meacury CCD'
_diffrn_measurement_method 'omega scans'
_diffrn_radiation_monochromator graphite
_diffrn_radiation_source 'fine-focus sealed tube'
_diffrn_radiation_type MoK\a
_diffrn_radiation_wavelength 0.71070
_diffrn_reflns_av_R_equivalents 0.0531
_diffrn_reflns_av_sigmaI/netI 0.0536
_diffrn_reflns_limit_h_max 13
_diffrn_reflns_limit_h_min -13
_diffrn_reflns_limit_k_max 21
_diffrn_reflns_limit_k_min -21
_diffrn_reflns_limit_l_max 24
_diffrn_reflns_limit_l_min -24
_diffrn_reflns_number 26589
_diffrn_reflns_theta_full 25.00
_diffrn_reflns_theta_max 25.00
_diffrn_reflns_theta_min 3.00
_exptl_absorpt_coefficient_mu 0.562
_exptl_absorpt_correction_T_max 0.9204
_exptl_absorpt_correction_T_min 0.8064
_exptl_absorpt_correction_type multi-scan
_exptl_absorpt_process_details 'Jacobson, R. (1998) Private communication'
_exptl_crystal_colour Colorless
_exptl_crystal_density_diffrn 1.293
_exptl_crystal_density_method 'not measured'
_exptl_crystal_description Block
_exptl_crystal_F_000 1728
_exptl_crystal_size_max 0.40
_exptl_crystal_size_mid 0.15
_exptl_crystal_size_min 0.15
_refine_diff_density_max 2.717
_refine_diff_density_min -0.621
_refine_diff_density_rms 0.107
_refine_ls_extinction_method none
_refine_ls_goodness_of_fit_ref 1.172
_refine_ls_hydrogen_treatment constr
_refine_ls_matrix_type full
_refine_ls_number_parameters 511
_refine_ls_number_reflns 7195
_refine_ls_number_restraints 168
_refine_ls_restrained_S_all 1.158
_refine_ls_R_factor_all 0.0835
_refine_ls_R_factor_gt 0.0748
_refine_ls_shift/su_max 0.000
_refine_ls_shift/su_mean 0.000
_refine_ls_structure_factor_coef Fsqd
_refine_ls_weighting_details 'calc w=1/[\s^2^(Fo^2^)+(0.0582P)^2^+17.3691P] where P=(Fo^2^+2Fc^2^)/3'
_refine_ls_weighting_scheme calc
_refine_ls_wR_factor_gt 0.1633
_refine_ls_wR_factor_ref 0.1688
_reflns_number_gt 6493
_reflns_number_total 7195
_reflns_threshold_expression >2sigma(I)
_cod_data_source_file om201142s_si_002.cif
_cod_data_source_block 9
_cod_depositor_comments
;
The following automatic conversions were performed:
'_atom_site_symetry_multiplicity' tag replaced with
'_atom_site_symmetry_multiplicity'.

Automatic conversion script
Id: cif_correct_tags 1440 2010-10-19 06:21:57Z saulius 

The following automatic conversions were performed:

'_symmetry_cell_setting' value 'Monoclinic' changed to 'monoclinic'
according to /home/saulius/struct/CIF-dictionaries/cif_core.dic
dictionary named 'cif_core.dic' version 2.4.1 from
2010-06-29.

'_exptl_absorpt_correction_type' value 'Multi-scan'
changed to 'multi-scan' according to
/home/saulius/struct/CIF-dictionaries/cif_core.dic dictionary named
'cif_core.dic' version 2.4.1 from 2010-06-29.

Automatic conversion script
Id: cif_fix_values 1715 2011-07-08 13:25:40Z adriana 
;
_cod_original_sg_symbol_H-M P21/n
_cod_database_code 4068142

loop_
_symmetry_equiv_pos_as_xyz
'x, y, z'
'-x+1/2, y+1/2, -z+1/2'
'-x, -y, -z'
'x-1/2, -y-1/2, z-1/2'

loop_
_atom_site_label
_atom_site_type_symbol
_atom_site_fract_x
_atom_site_fract_y
_atom_site_fract_z
_atom_site_U_iso_or_equiv
_atom_site_adp_type
_atom_site_occupancy
_atom_site_symmetry_multiplicity
_atom_site_calc_flag
_atom_site_refinement_flags
_atom_site_disorder_assembly
_atom_site_disorder_group
Pd1 Pd 0.24868(4) 0.21097(2) 0.63810(2) 0.02273(15) Uani 1 1 d . . .
P1 P 0.29275(12) 0.10158(8) 0.59164(7) 0.0218(3) Uani 1 1 d . . .
P2 P 0.44622(13) 0.23826(8) 0.68803(7) 0.0265(3) Uani 1 1 d . . .
O1 O 0.2077(4) 0.3180(2) 0.6616(2) 0.0377(10) Uani 1 1 d . . .
C1 C 0.0791(5) 0.2070(3) 0.5957(3) 0.0286(13) Uani 1 1 d . . .
C2 C -0.0132(5) 0.1633(3) 0.6141(3) 0.0276(12) Uani 1 1 d . . .
H1 H 0.0009 0.1304 0.6498 0.033 Uiso 1 1 calc R . .
C3 C -0.1271(5) 0.1657(3) 0.5817(3) 0.0288(13) Uani 1 1 d . . .
H2 H -0.1890 0.1346 0.5952 0.035 Uiso 1 1 calc R . .
C4 C -0.1491(5) 0.2135(3) 0.5302(3) 0.0317(13) Uani 1 1 d . . .
C5 C -0.0586(5) 0.2620(3) 0.5129(3) 0.0313(13) Uani 1 1 d . . .
H3 H -0.0743 0.2970 0.4791 0.038 Uiso 1 1 calc R . .
C6 C 0.0526(5) 0.2583(3) 0.5452(3) 0.0280(12) Uani 1 1 d . . .
H4 H 0.1134 0.2911 0.5334 0.034 Uiso 1 1 calc R . .
C7 C -0.2674(5) 0.2118(4) 0.4947(3) 0.0331(14) Uani 1 1 d . . .
O2 O -0.3485(4) 0.1706(3) 0.5064(2) 0.0455(12) Uani 1 1 d . . .
O3 O -0.2796(4) 0.2613(3) 0.4462(2) 0.0478(12) Uani 1 1 d . . .
C8 C -0.3913(6) 0.2597(5) 0.4077(3) 0.056(2) Uani 1 1 d . . .
H5 H -0.4017 0.2121 0.3866 0.084 Uiso 1 1 calc R . .
H6 H -0.3911 0.2975 0.3736 0.084 Uiso 1 1 calc R . .
H7 H -0.4574 0.2686 0.4365 0.084 Uiso 1 1 calc R . .
C9 C 0.1128(5) 0.3449(3) 0.6852(3) 0.0328(14) Uani 1 1 d . . .
C10 C 0.0382(6) 0.3081(4) 0.7273(3) 0.0383(15) Uani 1 1 d . . .
H8 H 0.0550 0.2589 0.7386 0.046 Uiso 1 1 calc R . .
C11 C -0.0594(5) 0.3421(4) 0.7528(3) 0.0372(15) Uani 1 1 d . . .
H9 H -0.1067 0.3160 0.7822 0.045 Uiso 1 1 calc R . .
C12 C -0.0909(5) 0.4135(4) 0.7366(3) 0.0356(15) Uani 1 1 d . . .
C13 C -0.0194(6) 0.4505(4) 0.6940(3) 0.0374(15) Uani 1 1 d . . .
H10 H -0.0389 0.4990 0.6817 0.045 Uiso 1 1 calc R . .
C14 C 0.0793(5) 0.4177(3) 0.6697(3) 0.0356(14) Uani 1 1 d . . .
H11 H 0.1272 0.4447 0.6412 0.043 Uiso 1 1 calc R . .
C15 C -0.1976(6) 0.4452(4) 0.7637(4) 0.0485(19) Uani 1 1 d . . .
O4 O -0.2572(4) 0.4178(3) 0.8040(3) 0.0585(15) Uani 1 1 d . . .
O5 O -0.2257(4) 0.5115(3) 0.7366(3) 0.0582(14) Uani 1 1 d . . .
C16 C -0.3289(7) 0.5464(5) 0.7621(5) 0.085(3) Uani 1 1 d . . .
H12 H -0.4019 0.5278 0.7390 0.128 Uiso 1 1 calc R . .
H13 H -0.3235 0.5989 0.7553 0.128 Uiso 1 1 calc R . .
H14 H -0.3314 0.5361 0.8094 0.128 Uiso 1 1 calc R . .
C17 C 0.4542(5) 0.0857(3) 0.5952(3) 0.0282(13) Uani 1 1 d . . .
H15 H 0.4680 0.0358 0.5793 0.034 Uiso 1 1 calc R . .
H16 H 0.4899 0.1193 0.5636 0.034 Uiso 1 1 calc R . .
C18 C 0.5228(5) 0.0945(3) 0.6619(3) 0.0319(14) Uani 1 1 d . . .
H17 H 0.4704 0.0799 0.6974 0.038 Uiso 1 1 calc R . .
H18 H 0.5933 0.0618 0.6638 0.038 Uiso 1 1 calc R . .
C19 C 0.5649(5) 0.1724(3) 0.6738(3) 0.0328(14) Uani 1 1 d . . .
H19 H 0.6082 0.1885 0.6352 0.039 Uiso 1 1 calc R . .
H20 H 0.6228 0.1729 0.7126 0.039 Uiso 1 1 calc R . .
C20 C 0.2619(5) 0.0978(3) 0.4986(3) 0.0250(12) Uani 1 1 d . . .
C21 C 0.3289(6) 0.0347(3) 0.4679(3) 0.0365(15) Uani 1 1 d . . .
H21 H 0.3039 -0.0111 0.4875 0.055 Uiso 1 1 calc R . .
H22 H 0.4154 0.0412 0.4766 0.055 Uiso 1 1 calc R . .
H23 H 0.3101 0.0337 0.4201 0.055 Uiso 1 1 calc R . .
C22 C 0.1300(5) 0.0916(3) 0.4743(3) 0.0290(13) Uani 1 1 d . . .
H24 H 0.1228 0.0986 0.4263 0.043 Uiso 1 1 calc R . .
H25 H 0.0830 0.1288 0.4958 0.043 Uiso 1 1 calc R . .
H26 H 0.0997 0.0434 0.4852 0.043 Uiso 1 1 calc R . .
C23 C 0.3102(5) 0.1701(3) 0.4716(3) 0.0325(14) Uani 1 1 d . . .
H27 H 0.2951 0.1717 0.4235 0.049 Uiso 1 1 calc R . .
H28 H 0.3966 0.1735 0.4824 0.049 Uiso 1 1 calc R . .
H29 H 0.2694 0.2109 0.4917 0.049 Uiso 1 1 calc R . .
C24 C 0.2344(5) 0.0179(3) 0.6347(3) 0.0268(12) Uani 1 1 d . . .
C25 C 0.2151(5) 0.0390(3) 0.7071(3) 0.0321(13) Uani 1 1 d . . .
H30 H 0.1605 0.0807 0.7079 0.048 Uiso 1 1 calc R . .
H31 H 0.2922 0.0520 0.7294 0.048 Uiso 1 1 calc R . .
H32 H 0.1802 -0.0021 0.7299 0.048 Uiso 1 1 calc R . .
C26 C 0.3238(6) -0.0456(3) 0.6364(3) 0.0373(15) Uani 1 1 d . . .
H33 H 0.2906 -0.0865 0.6603 0.056 Uiso 1 1 calc R . .
H34 H 0.3996 -0.0302 0.6589 0.056 Uiso 1 1 calc R . .
H35 H 0.3383 -0.0606 0.5912 0.056 Uiso 1 1 calc R . .
C27 C 0.1161(5) -0.0096(3) 0.6031(3) 0.0341(14) Uani 1 1 d . . .
H36 H 0.1301 -0.0319 0.5604 0.051 Uiso 1 1 calc R . .
H37 H 0.0602 0.0311 0.5965 0.051 Uiso 1 1 calc R . .
H38 H 0.0817 -0.0457 0.6321 0.051 Uiso 1 1 calc R . .
C28 C 0.5091(5) 0.3231(3) 0.6505(3) 0.0315(13) Uani 1 1 d . . .
C29 C 0.4693(6) 0.3193(4) 0.5764(3) 0.0371(15) Uani 1 1 d . . .
H39 H 0.3817 0.3219 0.5712 0.056 Uiso 1 1 calc R . .
H40 H 0.4968 0.2734 0.5579 0.056 Uiso 1 1 calc R . .
H41 H 0.5043 0.3600 0.5531 0.056 Uiso 1 1 calc R . .
C30 C 0.4595(6) 0.3925(3) 0.6794(3) 0.0378(15) Uani 1 1 d . . .
H42 H 0.4821 0.4341 0.6526 0.057 Uiso 1 1 calc R . .
H43 H 0.4927 0.3987 0.7248 0.057 Uiso 1 1 calc R . .
H44 H 0.3719 0.3893 0.6793 0.057 Uiso 1 1 calc R . .
C31 C 0.6458(5) 0.3276(4) 0.6575(3) 0.0395(15) Uani 1 1 d . . .
H45 H 0.6804 0.2890 0.6313 0.059 Uiso 1 1 calc R . .
H46 H 0.6726 0.3218 0.7040 0.059 Uiso 1 1 calc R . .
H47 H 0.6720 0.3749 0.6416 0.059 Uiso 1 1 calc R . .
C32 C 0.4496(6) 0.2453(3) 0.7811(3) 0.0334(14) Uani 1 1 d . . .
C33 C 0.3494(6) 0.2947(4) 0.8021(3) 0.0411(16) Uani 1 1 d . . .
H48 H 0.2718 0.2745 0.7863 0.062 Uiso 1 1 calc R . .
H49 H 0.3592 0.3431 0.7830 0.062 Uiso 1 1 calc R . .
H50 H 0.3526 0.2984 0.8503 0.062 Uiso 1 1 calc R . .
C34 C 0.5685(6) 0.2741(4) 0.8123(3) 0.0492(18) Uani 1 1 d . . .
H51 H 0.5673 0.2713 0.8605 0.074 Uiso 1 1 calc R . .
H52 H 0.5793 0.3248 0.7990 0.074 Uiso 1 1 calc R . .
H53 H 0.6349 0.2448 0.7972 0.074 Uiso 1 1 calc R . .
C35 C 0.4280(7) 0.1695(4) 0.8074(3) 0.0484(18) Uani 1 1 d . . .
H54 H 0.4244 0.1713 0.8556 0.073 Uiso 1 1 calc R . .
H55 H 0.4937 0.1375 0.7958 0.073 Uiso 1 1 calc R . .
H56 H 0.3520 0.1507 0.7878 0.073 Uiso 1 1 calc R . .
C36 C 0.317(3) 0.5504(16) 0.5877(11) 0.212(8) Uani 0.680(16) 1 d PDU A 1
H57 H 0.2809 0.5827 0.6195 0.318 Uiso 0.680(16) 1 calc PR A 1
H58 H 0.4017 0.5628 0.5846 0.318 Uiso 0.680(16) 1 calc PR A 1
H59 H 0.3099 0.5000 0.6024 0.318 Uiso 0.680(16) 1 calc PR A 1
C37 C 0.250(3) 0.5595(11) 0.5187(12) 0.213(8) Uani 0.680(16) 1 d PDU A 1
H60 H 0.2711 0.6066 0.4989 0.255 Uiso 0.680(16) 1 calc PR A 1
H61 H 0.1623 0.5579 0.5229 0.255 Uiso 0.680(16) 1 calc PR A 1
C38 C 0.291(2) 0.4956(14) 0.4746(13) 0.214(7) Uani 0.680(16) 1 d PDU A 1
H62 H 0.3625 0.4716 0.4953 0.256 Uiso 0.680(16) 1 calc PR A 1
H63 H 0.3100 0.5137 0.4306 0.256 Uiso 0.680(16) 1 calc PR A 1
C39 C 0.184(2) 0.4410(14) 0.4682(15) 0.212(7) Uani 0.680(16) 1 d PDU A 1
H64 H 0.1095 0.4661 0.4516 0.255 Uiso 0.680(16) 1 calc PR A 1
H65 H 0.1693 0.4191 0.5116 0.255 Uiso 0.680(16) 1 calc PR A 1
C40 C 0.220(2) 0.3813(15) 0.4182(17) 0.214(8) Uani 0.680(16) 1 d PDU A 1
H66 H 0.2164 0.3326 0.4387 0.256 Uiso 0.680(16) 1 calc PR A 1
H67 H 0.1644 0.3820 0.3783 0.256 Uiso 0.680(16) 1 calc PR A 1
C41 C 0.350(2) 0.3991(15) 0.3997(15) 0.216(8) Uani 0.680(16) 1 d PDU A 1
H68 H 0.3741 0.3656 0.3653 0.323 Uiso 0.680(16) 1 calc PR A 1
H69 H 0.4050 0.3939 0.4389 0.323 Uiso 0.680(16) 1 calc PR A 1
H70 H 0.3535 0.4491 0.3833 0.323 Uiso 0.680(16) 1 calc PR A 1
C42 C 0.184(4) 0.540(3) 0.5461(17) 0.145(10) Uani 0.320(16) 1 d PDU A 2
H71 H 0.1223 0.5727 0.5609 0.218 Uiso 0.320(16) 1 calc PR A 2
H72 H 0.2634 0.5571 0.5617 0.218 Uiso 0.320(16) 1 calc PR A 2
H73 H 0.1709 0.4910 0.5640 0.218 Uiso 0.320(16) 1 calc PR A 2
C43 C 0.177(4) 0.5361(17) 0.4692(17) 0.146(10) Uani 0.320(16) 1 d PDU A 2
H74 H 0.1893 0.5849 0.4505 0.175 Uiso 0.320(16) 1 calc PR A 2
H75 H 0.0969 0.5183 0.4528 0.175 Uiso 0.320(16) 1 calc PR A 2
C44 C 0.277(3) 0.4831(17) 0.448(2) 0.145(10) Uani 0.320(16) 1 d PDU A 2
H76 H 0.3170 0.5029 0.4100 0.174 Uiso 0.320(16) 1 calc PR A 2
H77 H 0.3375 0.4762 0.4853 0.174 Uiso 0.320(16) 1 calc PR A 2
C45 C 0.215(3) 0.4095(18) 0.430(3) 0.145(10) Uani 0.320(16) 1 d PDU A 2
H78 H 0.1606 0.4154 0.3899 0.174 Uiso 0.320(16) 1 calc PR A 2
H79 H 0.1671 0.3925 0.4665 0.174 Uiso 0.320(16) 1 calc PR A 2
C46 C 0.316(4) 0.3539(18) 0.4167(18) 0.146(10) Uani 0.320(16) 1 d PDU A 2
H80 H 0.2967 0.3060 0.4357 0.175 Uiso 0.320(16) 1 calc PR A 2
H81 H 0.3934 0.3707 0.4371 0.175 Uiso 0.320(16) 1 calc PR A 2
C47 C 0.323(4) 0.348(3) 0.3403(19) 0.148(10) Uani 0.320(16) 1 d PDU A 2
H82 H 0.3655 0.3028 0.3298 0.221 Uiso 0.320(16) 1 calc PR A 2
H83 H 0.3666 0.3894 0.3239 0.221 Uiso 0.320(16) 1 calc PR A 2
H84 H 0.2419 0.3464 0.3194 0.221 Uiso 0.320(16) 1 calc PR A 2

loop_
_atom_site_aniso_label
_atom_site_aniso_U_11
_atom_site_aniso_U_22
_atom_site_aniso_U_33
_atom_site_aniso_U_23
_atom_site_aniso_U_13
_atom_site_aniso_U_12
Pd1 0.0181(2) 0.0260(3) 0.0239(2) -0.00581(18) -0.00074(16) 0.00193(17)
P1 0.0179(7) 0.0246(7) 0.0225(7) -0.0045(6) -0.0028(5) 0.0006(6)
P2 0.0227(7) 0.0306(8) 0.0257(8) -0.0080(6) -0.0019(6) -0.0008(6)
O1 0.030(2) 0.034(2) 0.049(3) -0.005(2) 0.003(2) -0.0016(19)
C1 0.022(3) 0.037(3) 0.027(3) -0.013(3) 0.002(2) 0.002(2)
C2 0.029(3) 0.030(3) 0.024(3) -0.004(2) 0.002(2) 0.003(2)
C3 0.024(3) 0.035(3) 0.028(3) 0.002(3) 0.006(2) -0.004(2)
C4 0.026(3) 0.040(4) 0.030(3) -0.003(3) 0.005(2) 0.005(3)
C5 0.035(3) 0.036(3) 0.023(3) 0.002(3) 0.005(2) 0.002(3)
C6 0.027(3) 0.032(3) 0.024(3) 0.001(2) -0.001(2) 0.000(2)
C7 0.029(3) 0.049(4) 0.022(3) -0.003(3) 0.003(2) 0.006(3)
O2 0.027(2) 0.061(3) 0.048(3) -0.002(2) -0.005(2) -0.003(2)
O3 0.031(2) 0.080(4) 0.032(2) 0.008(2) -0.0068(19) 0.003(2)
C8 0.031(4) 0.102(6) 0.033(4) 0.003(4) -0.010(3) 0.015(4)
C9 0.020(3) 0.046(4) 0.032(3) -0.025(3) 0.002(2) -0.005(3)
C10 0.044(4) 0.040(4) 0.030(3) -0.004(3) -0.001(3) -0.010(3)
C11 0.029(3) 0.057(4) 0.025(3) -0.008(3) -0.001(2) -0.004(3)
C12 0.030(3) 0.047(4) 0.029(3) -0.013(3) -0.005(3) -0.003(3)
C13 0.037(4) 0.037(4) 0.037(4) -0.014(3) -0.007(3) 0.004(3)
C14 0.028(3) 0.040(4) 0.038(4) -0.005(3) -0.003(3) 0.003(3)
C15 0.032(4) 0.066(5) 0.046(4) -0.034(4) -0.008(3) -0.005(4)
O4 0.038(3) 0.088(4) 0.051(3) -0.027(3) 0.011(2) -0.007(3)
O5 0.036(3) 0.059(3) 0.079(4) -0.027(3) -0.004(3) 0.014(2)
C16 0.036(4) 0.089(7) 0.130(9) -0.068(6) 0.004(5) 0.021(4)
C17 0.020(3) 0.032(3) 0.032(3) -0.009(3) -0.003(2) 0.007(2)
C18 0.025(3) 0.036(3) 0.034(3) -0.012(3) -0.003(2) 0.007(3)
C19 0.022(3) 0.044(4) 0.032(3) -0.008(3) -0.003(2) 0.001(3)
C20 0.026(3) 0.027(3) 0.021(3) -0.005(2) -0.003(2) 0.002(2)
C21 0.035(3) 0.041(4) 0.033(3) -0.014(3) -0.003(3) 0.013(3)
C22 0.027(3) 0.034(3) 0.025(3) -0.006(2) -0.003(2) 0.000(2)
C23 0.033(3) 0.040(4) 0.024(3) -0.004(3) -0.001(2) -0.004(3)
C24 0.029(3) 0.024(3) 0.027(3) -0.004(2) -0.002(2) 0.003(2)
C25 0.034(3) 0.030(3) 0.032(3) 0.002(3) 0.001(3) -0.002(3)
C26 0.037(4) 0.032(3) 0.043(4) 0.005(3) -0.001(3) 0.000(3)
C27 0.034(3) 0.028(3) 0.040(4) 0.000(3) -0.005(3) -0.007(3)
C28 0.026(3) 0.038(3) 0.030(3) -0.010(3) 0.000(2) -0.001(3)
C29 0.040(4) 0.039(4) 0.032(3) 0.003(3) -0.001(3) -0.011(3)
C30 0.039(4) 0.037(4) 0.037(4) -0.008(3) 0.008(3) -0.010(3)
C31 0.027(3) 0.050(4) 0.042(4) -0.017(3) 0.006(3) -0.008(3)
C32 0.037(3) 0.036(3) 0.026(3) -0.012(3) -0.001(3) -0.008(3)
C33 0.044(4) 0.049(4) 0.032(3) -0.009(3) 0.010(3) 0.000(3)
C34 0.045(4) 0.070(5) 0.032(4) -0.014(3) -0.005(3) 0.001(4)
C35 0.066(5) 0.044(4) 0.035(4) -0.003(3) -0.004(3) -0.005(4)
C36 0.212(9) 0.210(8) 0.213(8) 0.004(4) 0.013(4) 0.000(4)
C37 0.214(8) 0.211(8) 0.214(8) 0.003(3) 0.013(3) -0.001(3)
C38 0.215(8) 0.212(8) 0.214(8) 0.003(3) 0.012(3) 0.000(3)
C39 0.214(8) 0.211(8) 0.212(8) 0.004(3) 0.010(3) 0.000(3)
C40 0.214(8) 0.214(8) 0.213(8) 0.004(3) 0.011(3) 0.001(3)
C41 0.214(8) 0.217(8) 0.215(9) 0.004(4) 0.010(4) 0.002(4)
C42 0.146(11) 0.145(11) 0.145(11) 0.002(4) 0.009(4) 0.000(4)
C43 0.145(11) 0.146(10) 0.145(11) 0.001(3) 0.007(4) -0.001(3)
C44 0.146(10) 0.145(10) 0.144(10) 0.001(3) 0.007(3) -0.002(3)
C45 0.145(10) 0.145(10) 0.145(10) 0.003(3) 0.007(3) -0.001(3)
C46 0.146(11) 0.146(10) 0.147(11) 0.001(3) 0.008(4) -0.001(3)
C47 0.147(11) 0.148(11) 0.148(11) 0.000(4) 0.008(4) -0.001(4)

loop_
_atom_type_symbol
_atom_type_description
_atom_type_scat_dispersion_real
_atom_type_scat_dispersion_imag
_atom_type_scat_source
C C 0.0033 0.0016 'International Tables Vol C Tables 4.2.6.8 and 6.1.1.4'
H H 0.0000 0.0000 'International Tables Vol C Tables 4.2.6.8 and 6.1.1.4'
O O 0.0106 0.0060 'International Tables Vol C Tables 4.2.6.8 and 6.1.1.4'
P P 0.1023 0.0942 'International Tables Vol C Tables 4.2.6.8 and 6.1.1.4'
Pd Pd -0.9988 1.0072 'International Tables Vol C Tables 4.2.6.8 and 6.1.1.4'

loop_
_geom_angle_atom_site_label_1
_geom_angle_atom_site_label_2
_geom_angle_atom_site_label_3
_geom_angle
C1 Pd1 O1 85.4(2)
C1 Pd1 P1 90.60(16)
O1 Pd1 P1 168.85(13)
C1 Pd1 P2 170.11(17)
O1 Pd1 P2 85.12(12)
P1 Pd1 P2 98.21(5)
C17 P1 C20 99.0(3)
C17 P1 C24 102.4(3)
C20 P1 C24 112.2(2)
C17 P1 Pd1 111.07(19)
C20 P1 Pd1 114.16(18)
C24 P1 Pd1 115.91(18)
C19 P2 C28 101.3(3)
C19 P2 C32 103.2(3)
C28 P2 C32 111.0(3)
C19 P2 Pd1 116.48(19)
C28 P2 Pd1 110.63(19)
C32 P2 Pd1 113.4(2)
C9 O1 Pd1 130.2(4)
C2 C1 C6 117.3(5)
C2 C1 Pd1 126.8(5)
C6 C1 Pd1 115.7(4)
C1 C2 C3 121.9(5)
C1 C2 H1 119.0
C3 C2 H1 119.0
C4 C3 C2 119.7(5)
C4 C3 H2 120.2
C2 C3 H2 120.2
C3 C4 C5 119.6(5)
C3 C4 C7 118.4(5)
C5 C4 C7 122.0(6)
C6 C5 C4 119.5(6)
C6 C5 H3 120.3
C4 C5 H3 120.3
C5 C6 C1 121.8(5)
C5 C6 H4 119.1
C1 C6 H4 119.1
O2 C7 O3 121.4(6)
O2 C7 C4 125.3(6)
O3 C7 C4 113.3(5)
C7 O3 C8 115.8(6)
O3 C8 H5 109.5
O3 C8 H6 109.5
H5 C8 H6 109.5
O3 C8 H7 109.5
H5 C8 H7 109.5
H6 C8 H7 109.5
O1 C9 C10 124.8(6)
O1 C9 C14 119.5(6)
C10 C9 C14 115.7(5)
C11 C10 C9 121.1(6)
C11 C10 H8 119.5
C9 C10 H8 119.5
C10 C11 C12 122.2(6)
C10 C11 H9 118.9
C12 C11 H9 118.9
C13 C12 C11 117.7(6)
C13 C12 C15 123.1(7)
C11 C12 C15 119.2(6)
C14 C13 C12 120.5(6)
C14 C13 H10 119.7
C12 C13 H10 119.7
C13 C14 C9 122.8(6)
C13 C14 H11 118.6
C9 C14 H11 118.6
O4 C15 O5 121.8(7)
O4 C15 C12 125.8(8)
O5 C15 C12 112.3(7)
C15 O5 C16 115.1(7)
O5 C16 H12 109.5
O5 C16 H13 109.5
H12 C16 H13 109.5
O5 C16 H14 109.5
H12 C16 H14 109.5
H13 C16 H14 109.5
C18 C17 P1 117.6(4)
C18 C17 H15 107.9
P1 C17 H15 107.9
C18 C17 H16 107.9
P1 C17 H16 107.9
H15 C17 H16 107.2
C19 C18 C17 112.0(5)
C19 C18 H17 109.2
C17 C18 H17 109.2
C19 C18 H18 109.2
C17 C18 H18 109.2
H17 C18 H18 107.9
C18 C19 P2 115.4(4)
C18 C19 H19 108.4
P2 C19 H19 108.4
C18 C19 H20 108.4
P2 C19 H20 108.4
H19 C19 H20 107.5
C22 C20 C21 107.1(5)
C22 C20 C23 107.4(5)
C21 C20 C23 108.7(5)
C22 C20 P1 116.1(4)
C21 C20 P1 111.4(4)
C23 C20 P1 105.8(4)
C20 C21 H21 109.5
C20 C21 H22 109.5
H21 C21 H22 109.5
C20 C21 H23 109.5
H21 C21 H23 109.5
H22 C21 H23 109.5
C20 C22 H24 109.5
C20 C22 H25 109.5
H24 C22 H25 109.5
C20 C22 H26 109.5
H24 C22 H26 109.5
H25 C22 H26 109.5
C20 C23 H27 109.5
C20 C23 H28 109.5
H27 C23 H28 109.5
C20 C23 H29 109.5
H27 C23 H29 109.5
H28 C23 H29 109.5
C27 C24 C26 107.6(5)
C27 C24 C25 108.6(5)
C26 C24 C25 107.1(5)
C27 C24 P1 112.8(4)
C26 C24 P1 112.9(4)
C25 C24 P1 107.5(4)
C24 C25 H30 109.5
C24 C25 H31 109.5
H30 C25 H31 109.5
C24 C25 H32 109.5
H30 C25 H32 109.5
H31 C25 H32 109.5
C24 C26 H33 109.5
C24 C26 H34 109.5
H33 C26 H34 109.5
C24 C26 H35 109.5
H33 C26 H35 109.5
H34 C26 H35 109.5
C24 C27 H36 109.5
C24 C27 H37 109.5
H36 C27 H37 109.5
C24 C27 H38 109.5
H36 C27 H38 109.5
H37 C27 H38 109.5
C30 C28 C31 107.6(5)
C30 C28 C29 108.8(5)
C31 C28 C29 108.9(5)
C30 C28 P2 112.8(4)
C31 C28 P2 113.5(4)
C29 C28 P2 105.1(4)
C28 C29 H39 109.5
C28 C29 H40 109.5
H39 C29 H40 109.5
C28 C29 H41 109.5
H39 C29 H41 109.5
H40 C29 H41 109.5
C28 C30 H42 109.5
C28 C30 H43 109.5
H42 C30 H43 109.5
C28 C30 H44 109.5
H42 C30 H44 109.5
H43 C30 H44 109.5
C28 C31 H45 109.5
C28 C31 H46 109.5
H45 C31 H46 109.5
C28 C31 H47 109.5
H45 C31 H47 109.5
H46 C31 H47 109.5
C35 C32 C33 108.5(6)
C35 C32 C34 109.0(6)
C33 C32 C34 108.2(5)
C35 C32 P2 107.0(4)
C33 C32 P2 110.2(4)
C34 C32 P2 113.8(4)
C32 C33 H48 109.5
C32 C33 H49 109.5
H48 C33 H49 109.5
C32 C33 H50 109.5
H48 C33 H50 109.5
H49 C33 H50 109.5
C32 C34 H51 109.5
C32 C34 H52 109.5
H51 C34 H52 109.5
C32 C34 H53 109.5
H51 C34 H53 109.5
H52 C34 H53 109.5
C32 C35 H54 109.5
C32 C35 H55 109.5
H54 C35 H55 109.5
C32 C35 H56 109.5
H54 C35 H56 109.5
H55 C35 H56 109.5
C37 C36 H57 109.5
C37 C36 H58 109.5
H57 C36 H58 109.5
C37 C36 H59 109.5
H57 C36 H59 109.5
H58 C36 H59 109.5
C36 C37 C38 107.1(5)
C36 C37 H60 110.3
C38 C37 H60 110.3
C36 C37 H61 110.3
C38 C37 H61 110.3
H60 C37 H61 108.5
C37 C38 C39 106.9(5)
C37 C38 H62 110.4
C39 C38 H62 110.4
C37 C38 H63 110.4
C39 C38 H63 110.4
H62 C38 H63 108.6
C38 C39 C40 106.5(5)
C38 C39 H64 110.4
C40 C39 H64 110.4
C38 C39 H65 110.4
C40 C39 H65 110.4
H64 C39 H65 108.6
C41 C40 C39 106.6(5)
C41 C40 H66 110.4
C39 C40 H66 110.4
C41 C40 H67 110.4
C39 C40 H67 110.4
H66 C40 H67 108.6
C40 C41 H68 109.5
C40 C41 H69 109.5
H68 C41 H69 109.5
C40 C41 H70 109.5
H68 C41 H70 109.5
H69 C41 H70 109.5
C43 C42 H71 109.5
C43 C42 H72 109.5
H71 C42 H72 109.5
C43 C42 H73 109.5
H71 C42 H73 109.5
H72 C42 H73 109.5
C42 C43 C44 107.4(5)
C42 C43 H74 110.2
C44 C43 H74 110.2
C42 C43 H75 110.2
C44 C43 H75 110.2
H74 C43 H75 108.5
C45 C44 C43 107.2(5)
C45 C44 H76 110.3
C43 C44 H76 110.3
C45 C44 H77 110.3
C43 C44 H77 110.3
H76 C44 H77 108.5
C44 C45 C46 107.4(5)
C44 C45 H78 110.2
C46 C45 H78 110.2
C44 C45 H79 110.2
C46 C45 H79 110.2
H78 C45 H79 108.5
C45 C46 C47 107.4(5)
C45 C46 H80 110.2
C47 C46 H80 110.2
C45 C46 H81 110.2
C47 C46 H81 110.2
H80 C46 H81 108.5
C46 C47 H82 109.5
C46 C47 H83 109.5
H82 C47 H83 109.5
C46 C47 H84 109.5
H82 C47 H84 109.5
H83 C47 H84 109.5

loop_
_geom_bond_atom_site_label_1
_geom_bond_atom_site_label_2
_geom_bond_distance
Pd1 C1 2.037(6)
Pd1 O1 2.086(4)
Pd1 P1 2.2901(15)
Pd1 P2 2.4280(16)
P1 C17 1.824(5)
P1 C20 1.901(6)
P1 C24 1.904(6)
P2 C19 1.832(6)
P2 C28 1.891(7)
P2 C32 1.891(6)
O1 C9 1.286(7)
C1 C2 1.376(8)
C1 C6 1.412(8)
C2 C3 1.399(8)
C2 H1 0.9500
C3 C4 1.379(8)
C3 H2 0.9500
C4 C5 1.408(8)
C4 C7 1.469(8)
C5 C6 1.374(8)
C5 H3 0.9500
C6 H4 0.9500
C7 O2 1.215(8)
C7 O3 1.343(8)
O3 C8 1.435(7)
C8 H5 0.9800
C8 H6 0.9800
C8 H7 0.9800
C9 C10 1.402(9)
C9 C14 1.423(9)
C10 C11 1.382(9)
C10 H8 0.9500
C11 C12 1.396(9)
C11 H9 0.9500
C12 C13 1.387(9)
C12 C15 1.462(9)
C13 C14 1.373(9)
C13 H10 0.9500
C14 H11 0.9500
C15 O4 1.195(9)
C15 O5 1.369(10)
O5 C16 1.441(8)
C16 H12 0.9800
C16 H13 0.9800
C16 H14 0.9800
C17 C18 1.526(8)
C17 H15 0.9900
C17 H16 0.9900
C18 C19 1.526(8)
C18 H17 0.9900
C18 H18 0.9900
C19 H19 0.9900
C19 H20 0.9900
C20 C22 1.531(8)
C20 C21 1.533(8)
C20 C23 1.548(8)
C21 H21 0.9800
C21 H22 0.9800
C21 H23 0.9800
C22 H24 0.9800
C22 H25 0.9800
C22 H26 0.9800
C23 H27 0.9800
C23 H28 0.9800
C23 H29 0.9800
C24 C27 1.523(8)
C24 C26 1.538(8)
C24 C25 1.547(8)
C25 H30 0.9800
C25 H31 0.9800
C25 H32 0.9800
C26 H33 0.9800
C26 H34 0.9800
C26 H35 0.9800
C27 H36 0.9800
C27 H37 0.9800
C27 H38 0.9800
C28 C30 1.522(8)
C28 C31 1.528(8)
C28 C29 1.545(8)
C29 H39 0.9800
C29 H40 0.9800
C29 H41 0.9800
C30 H42 0.9800
C30 H43 0.9800
C30 H44 0.9800
C31 H45 0.9800
C31 H46 0.9800
C31 H47 0.9800
C32 C35 1.520(9)
C32 C33 1.522(9)
C32 C34 1.533(9)
C33 H48 0.9800
C33 H49 0.9800
C33 H50 0.9800
C34 H51 0.9800
C34 H52 0.9800
C34 H53 0.9800
C35 H54 0.9800
C35 H55 0.9800
C35 H56 0.9800
C36 C37 1.558(5)
C36 H57 0.9800
C36 H58 0.9800
C36 H59 0.9800
C37 C38 1.559(5)
C37 H60 0.9900
C37 H61 0.9900
C38 C39 1.561(5)
C38 H62 0.9900
C38 H63 0.9900
C39 C40 1.564(5)
C39 H64 0.9900
C39 H65 0.9900
C40 C41 1.561(5)
C40 H66 0.9900
C40 H67 0.9900
C41 H68 0.9800
C41 H69 0.9800
C41 H70 0.9800
C42 C43 1.557(5)
C42 H71 0.9800
C42 H72 0.9800
C42 H73 0.9800
C43 C44 1.560(5)
C43 H74 0.9900
C43 H75 0.9900
C44 C45 1.557(5)
C44 H76 0.9900
C44 H77 0.9900
C45 C46 1.558(5)
C45 H78 0.9900
C45 H79 0.9900
C46 C47 1.559(5)
C46 H80 0.9900
C46 H81 0.9900
C47 H82 0.9800
C47 H83 0.9800
C47 H84 0.9800

loop_
_geom_torsion_atom_site_label_1
_geom_torsion_atom_site_label_2
_geom_torsion_atom_site_label_3
_geom_torsion_atom_site_label_4
_geom_torsion
C1 Pd1 P1 C17 164.8(3)
O1 Pd1 P1 C17 96.0(6)
P2 Pd1 P1 C17 -10.7(2)
C1 Pd1 P1 C20 53.9(3)
O1 Pd1 P1 C20 -14.9(7)
P2 Pd1 P1 C20 -121.6(2)
C1 Pd1 P1 C24 -78.8(3)
O1 Pd1 P1 C24 -147.7(6)
P2 Pd1 P1 C24 105.7(2)
O1 Pd1 P2 C19 -167.4(3)
P1 Pd1 P2 C19 1.9(2)
O1 Pd1 P2 C28 -52.4(2)
P1 Pd1 P2 C28 116.9(2)
O1 Pd1 P2 C32 73.0(3)
P1 Pd1 P2 C32 -117.7(2)
C1 Pd1 O1 C9 44.5(5)
P1 Pd1 O1 C9 113.8(7)
P2 Pd1 O1 C9 -138.3(5)
O1 Pd1 C1 C2 -117.0(5)
P1 Pd1 C1 C2 73.4(5)
O1 Pd1 C1 C6 58.3(4)
P1 Pd1 C1 C6 -111.3(4)
C6 C1 C2 C3 4.0(8)
Pd1 C1 C2 C3 179.2(4)
C1 C2 C3 C4 -0.6(9)
C2 C3 C4 C5 -3.3(9)
C2 C3 C4 C7 176.4(5)
C3 C4 C5 C6 3.5(9)
C7 C4 C5 C6 -176.2(5)
C4 C5 C6 C1 0.0(9)
C2 C1 C6 C5 -3.7(8)
Pd1 C1 C6 C5 -179.4(4)
C3 C4 C7 O2 -1.0(9)
C5 C4 C7 O2 178.7(6)
C3 C4 C7 O3 179.1(5)
C5 C4 C7 O3 -1.2(8)
O2 C7 O3 C8 -2.9(9)
C4 C7 O3 C8 177.0(5)
Pd1 O1 C9 C10 30.4(8)
Pd1 O1 C9 C14 -150.9(4)
O1 C9 C10 C11 177.2(6)
C14 C9 C10 C11 -1.5(8)
C9 C10 C11 C12 1.9(9)
C10 C11 C12 C13 -0.7(9)
C10 C11 C12 C15 178.1(6)
C11 C12 C13 C14 -0.7(9)
C15 C12 C13 C14 -179.5(6)
C12 C13 C14 C9 1.0(9)
O1 C9 C14 C13 -178.7(6)
C10 C9 C14 C13 0.1(9)
C13 C12 C15 O4 -174.3(6)
C11 C12 C15 O4 7.0(10)
C13 C12 C15 O5 7.0(8)
C11 C12 C15 O5 -171.8(5)
O4 C15 O5 C16 2.3(9)
C12 C15 O5 C16 -178.9(6)
C20 P1 C17 C18 171.7(5)
C24 P1 C17 C18 -73.0(5)
Pd1 P1 C17 C18 51.4(5)
P1 C17 C18 C19 -88.4(6)
C17 C18 C19 P2 70.2(6)
C28 P2 C19 C18 -147.6(5)
C32 P2 C19 C18 97.5(5)
Pd1 P2 C19 C18 -27.5(5)
C17 P1 C20 C22 166.6(4)
C24 P1 C20 C22 59.1(5)
Pd1 P1 C20 C22 -75.4(4)
C17 P1 C20 C21 43.6(5)
C24 P1 C20 C21 -63.9(5)
Pd1 P1 C20 C21 161.6(4)
C17 P1 C20 C23 -74.5(4)
C24 P1 C20 C23 178.1(4)
Pd1 P1 C20 C23 43.6(4)
C17 P1 C24 C27 -142.3(4)
C20 P1 C24 C27 -37.0(5)
Pd1 P1 C24 C27 96.6(4)
C17 P1 C24 C26 -20.0(5)
C20 P1 C24 C26 85.3(5)
Pd1 P1 C24 C26 -141.1(4)
C17 P1 C24 C25 97.9(4)
C20 P1 C24 C25 -156.8(4)
Pd1 P1 C24 C25 -23.2(4)
C19 P2 C28 C30 -155.4(4)
C32 P2 C28 C30 -46.4(5)
Pd1 P2 C28 C30 80.4(4)
C19 P2 C28 C31 -32.8(5)
C32 P2 C28 C31 76.3(5)
Pd1 P2 C28 C31 -156.9(4)
C19 P2 C28 C29 86.1(4)
C32 P2 C28 C29 -164.8(4)
Pd1 P2 C28 C29 -38.0(4)
C19 P2 C32 C35 -58.2(5)
C28 P2 C32 C35 -166.1(4)
Pd1 P2 C32 C35 68.7(5)
C19 P2 C32 C33 -176.1(4)
C28 P2 C32 C33 76.1(5)
Pd1 P2 C32 C33 -49.2(5)
C19 P2 C32 C34 62.2(5)
C28 P2 C32 C34 -45.6(6)
Pd1 P2 C32 C34 -170.9(4)
C36 C37 C38 C39 106(3)
C37 C38 C39 C40 174(2)
C38 C39 C40 C41 3(4)
C42 C43 C44 C45 102(4)
C43 C44 C45 C46 -174(3)
C44 C45 C46 C47 -101(4)
